data_1502874
loop_
_publ_author_name
'VanVeller, Brett'
'Miki, Koji'
'Swager, Timothy M.'

_publ_section_title
;
 Rigid hydrophilic structures for improved properties of conjugated
 polymers and nitrotyrosine sensing in water.
;
_journal_issue 6
_journal_name_full 'Organic letters'
_journal_page_first 1292
_journal_page_last 1295
_journal_paper_doi 10.1021/ol1001768
_journal_volume 12
_journal_year 2010
_chemical_formula_sum 'C54 H86 O10 Si2'
_chemical_formula_weight 951.41
_chemical_name_systematic
; 
 ? 
;
_space_group_IT_number 2
_symmetry_cell_setting triclinic
_symmetry_space_group_name_Hall '-P 1'
_symmetry_space_group_name_H-M 'P -1'
_atom_sites_solution_hydrogens geom
_atom_sites_solution_primary direct
_atom_sites_solution_secondary difmap
_audit_creation_method SHELXL-97
_cell_angle_alpha 93.4460(10)
_cell_angle_beta 94.1180(10)
_cell_angle_gamma 105.0570(10)
_cell_formula_units_Z 1
_cell_length_a 9.0065(4)
_cell_length_b 12.0657(6)
_cell_length_c 12.5677(6)
_cell_measurement_reflns_used 9768
_cell_measurement_temperature 100(2)
_cell_measurement_theta_max 30.49
_cell_measurement_theta_min 2.49
_cell_volume 1311.03(11)
_computing_cell_refinement 'SAINT 7.4 (Bruker-AXS, 2008)'
_computing_data_collection 'APEX2 2.2 (Bruker-AXS, 2008)'
_computing_data_reduction 'SAINT 7.4 (Bruker-AXS, 2008)'
_computing_molecular_graphics 'Bruker SHELXTL'
_computing_publication_material 'Bruker SHELXTL'
_computing_structure_refinement 'SHELXL-97 (Sheldrick, 2008)'
_computing_structure_solution 'SHELXS-97 (Sheldrick, 2008)'
_diffrn_ambient_temperature 100(2)
_diffrn_detector_area_resol_mean 8.3
_diffrn_measured_fraction_theta_full 0.998
_diffrn_measured_fraction_theta_max 0.998
_diffrn_measurement_device_type 'Bruker Smart APEX CCD'
_diffrn_measurement_method 'omega and phi scans'
_diffrn_radiation_monochromator graphite
_diffrn_radiation_source 'fine-focus sealed tube'
_diffrn_radiation_type MoK\a
_diffrn_radiation_wavelength 0.71073
_diffrn_reflns_av_R_equivalents 0.0325
_diffrn_reflns_av_sigmaI/netI 0.0220
_diffrn_reflns_limit_h_max 12
_diffrn_reflns_limit_h_min -12
_diffrn_reflns_limit_k_max 16
_diffrn_reflns_limit_k_min -16
_diffrn_reflns_limit_l_max 17
_diffrn_reflns_limit_l_min -17
_diffrn_reflns_number 35043
_diffrn_reflns_theta_full 29.57
_diffrn_reflns_theta_max 29.57
_diffrn_reflns_theta_min 1.63
_exptl_absorpt_coefficient_mu 0.124
_exptl_absorpt_correction_T_max 0.9817
_exptl_absorpt_correction_T_min 0.9442
_exptl_absorpt_correction_type multi-scan
_exptl_absorpt_process_details 'SADABS (Sheldrick, 2008)'
_exptl_crystal_colour colourless
_exptl_crystal_density_diffrn 1.205
_exptl_crystal_density_method 'not measured'
_exptl_crystal_description block
_exptl_crystal_F_000 518
_exptl_crystal_size_max 0.47
_exptl_crystal_size_mid 0.30
_exptl_crystal_size_min 0.15
_refine_diff_density_max 0.521
_refine_diff_density_min -0.211
_refine_diff_density_rms 0.051
_refine_ls_extinction_method none
_refine_ls_goodness_of_fit_ref 1.029
_refine_ls_hydrogen_treatment mixed
_refine_ls_matrix_type full
_refine_ls_number_parameters 312
_refine_ls_number_reflns 7347
_refine_ls_number_restraints 45
_refine_ls_restrained_S_all 1.027
_refine_ls_R_factor_all 0.0425
_refine_ls_R_factor_gt 0.0377
_refine_ls_shift/su_max 0.001
_refine_ls_shift/su_mean 0.000
_refine_ls_structure_factor_coef Fsqd
_refine_ls_weighting_details 'calc w=1/[\s^2^(Fo^2^)+(0.0560P)^2^+0.4887P] where P=(Fo^2^+2Fc^2^)/3'
_refine_ls_weighting_scheme calc
_refine_ls_wR_factor_gt 0.1005
_refine_ls_wR_factor_ref 0.1053
_reflns_number_gt 6549
_reflns_number_total 7347
_reflns_threshold_expression >2sigma(I)
_cod_data_source_file ol1001768_si_002.cif
_cod_data_source_block 08103
_cod_depositor_comments
;
The following automatic conversions were performed:

'_symmetry_cell_setting' value 'Triclinic' changed to 'triclinic'
according to /home/saulius/struct/CIF-dictionaries/cif_core.dic
dictionary named 'cif_core.dic' version 2.4.2 from 2011-04-26.

Automatic conversion script
Id: cif_fix_values 1715 2011-07-08 13:25:40Z adriana 
;
_cod_original_sg_symbol_H-M P-1
_cod_database_code 1502874

loop_
_symmetry_equiv_pos_as_xyz
'x, y, z'
'-x, -y, -z'

loop_
_atom_site_label
_atom_site_type_symbol
_atom_site_fract_x
_atom_site_fract_y
_atom_site_fract_z
_atom_site_U_iso_or_equiv
_atom_site_adp_type
_atom_site_occupancy
_atom_site_symmetry_multiplicity
_atom_site_calc_flag
_atom_site_refinement_flags
O1 O 0.53436(8) -0.28792(6) 0.14039(6) 0.01612(14) Uani 1 1 d .
O2 O 0.43964(8) -0.38085(7) 0.28174(6) 0.01755(15) Uani 1 1 d .
O3 O 0.04914(9) -0.25906(7) 0.24183(7) 0.02530(18) Uani 1 1 d D
H3O H 0.0246(19) -0.2292(14) 0.1855(12) 0.030 Uiso 1 1 d D
O4 O 0.13460(9) -0.18195(7) 0.06243(7) 0.02268(17) Uani 1 1 d D
H4O H 0.1617(18) -0.1094(11) 0.0691(12) 0.027 Uiso 1 1 d D
C1 C 0.39989(10) -0.37369(8) 0.09484(7) 0.01319(17) Uani 1 1 d .
H1 H 0.4290 -0.4299 0.0440 0.016 Uiso 1 1 calc R
C2 C 0.33103(11) -0.43433(8) 0.19311(7) 0.01374(17) Uani 1 1 d .
H2 H 0.3227 -0.5187 0.1840 0.016 Uiso 1 1 calc R
C3 C 0.17167(10) -0.41381(8) 0.20564(7) 0.01295(17) Uani 1 1 d .
H3 H 0.1241 -0.4524 0.2679 0.016 Uiso 1 1 calc R
C4 C 0.19069(11) -0.28235(8) 0.21896(8) 0.01540(18) Uani 1 1 d .
H4 H 0.2694 -0.2487 0.2806 0.018 Uiso 1 1 calc R
C5 C 0.25042(11) -0.22597(8) 0.11548(8) 0.01481(18) Uani 1 1 d .
H5 H 0.3464 -0.1623 0.1349 0.018 Uiso 1 1 calc R
C6 C 0.28452(10) -0.31817(8) 0.03796(7) 0.01247(16) Uani 1 1 d .
H6 H 0.3244 -0.2844 -0.0284 0.015 Uiso 1 1 calc R
C7 C 0.13661(10) -0.41212(7) 0.01195(7) 0.01161(16) Uani 1 1 d .
C8 C 0.07583(10) -0.46296(8) 0.10187(7) 0.01159(16) Uani 1 1 d .
C12 C 0.58168(11) -0.32827(9) 0.23879(8) 0.01601(18) Uani 1 1 d .
C13 C 0.67309(13) -0.41581(10) 0.21805(10) 0.0238(2) Uani 1 1 d .
H13A H 0.7639 -0.3805 0.1813 0.036 Uiso 1 1 calc R
H13B H 0.6079 -0.4824 0.1732 0.036 Uiso 1 1 calc R
H13C H 0.7064 -0.4410 0.2863 0.036 Uiso 1 1 calc R
C14 C 0.66909(13) -0.22620(10) 0.31364(9) 0.0231(2) Uani 1 1 d .
H14A H 0.6061 -0.1715 0.3214 0.035 Uiso 1 1 calc R
H14B H 0.7657 -0.1884 0.2844 0.035 Uiso 1 1 calc R
H14C H 0.6922 -0.2523 0.3838 0.035 Uiso 1 1 calc R
C9 C -0.06140(10) -0.55248(8) 0.09123(7) 0.01175(16) Uani 1 1 d .
C10 C -0.12315(10) -0.61031(8) 0.18151(7) 0.01274(17) Uani 1 1 d .
C11 C -0.17858(11) -0.66504(8) 0.25319(8) 0.01497(18) Uani 1 1 d D
Si1 Si -0.27224(3) -0.76531(2) 0.34918(2) 0.01336(7) Uani 1 1 d D
C15 C -0.34507(12) -0.68232(9) 0.45665(8) 0.01695(18) Uani 1 1 d D
H15 H -0.3693 -0.7329 0.5167 0.020 Uiso 1 1 calc R
C16 C -0.22135(13) -0.57284(10) 0.50182(9) 0.0232(2) Uani 1 1 d D
H16A H -0.2629 -0.5320 0.5573 0.035 Uiso 1 1 calc R
H16B H -0.1917 -0.5227 0.4441 0.035 Uiso 1 1 calc R
H16C H -0.1306 -0.5940 0.5329 0.035 Uiso 1 1 calc R
C17 C -0.49402(13) -0.65072(10) 0.41876(9) 0.0221(2) Uani 1 1 d D
H17A H -0.4749 -0.6027 0.3584 0.033 Uiso 1 1 calc R
H17B H -0.5265 -0.6082 0.4777 0.033 Uiso 1 1 calc R
H17C H -0.5756 -0.7212 0.3961 0.033 Uiso 1 1 calc R
C18 C -0.12418(12) -0.83886(9) 0.40254(8) 0.0196(2) Uani 1 1 d D
H18 H -0.1080 -0.8906 0.3418 0.023 Uiso 1 1 calc R
C19 C -0.18240(15) -0.91675(11) 0.49161(10) 0.0298(3) Uani 1 1 d D
H19A H -0.1977 -0.8694 0.5539 0.045 Uiso 1 1 calc R
H19B H -0.1061 -0.9583 0.5122 0.045 Uiso 1 1 calc R
H19C H -0.2805 -0.9721 0.4655 0.045 Uiso 1 1 calc R
C20 C 0.03456(14) -0.75720(12) 0.43990(11) 0.0299(3) Uani 1 1 d D
H20A H 0.1105 -0.8019 0.4495 0.045 Uiso 1 1 calc R
H20B H 0.0288 -0.7152 0.5080 0.045 Uiso 1 1 calc R
H20C H 0.0659 -0.7023 0.3860 0.045 Uiso 1 1 calc R
C21 C -0.43791(12) -0.86892(9) 0.26390(8) 0.01797(19) Uani 1 1 d D
H21 H -0.4977 -0.8203 0.2278 0.022 Uiso 1 1 calc R
C22 C -0.55316(14) -0.95203(10) 0.32632(10) 0.0261(2) Uani 1 1 d D
H22A H -0.5029 -1.0069 0.3578 0.039 Uiso 1 1 calc R
H22B H -0.6425 -0.9940 0.2775 0.039 Uiso 1 1 calc R
H22C H -0.5874 -0.9081 0.3833 0.039 Uiso 1 1 calc R
C23 C -0.38259(13) -0.93576(9) 0.17350(9) 0.0231(2) Uani 1 1 d D
H23A H -0.4710 -0.9759 0.1231 0.035 Uiso 1 1 calc R
H23B H -0.3342 -0.9921 0.2040 0.035 Uiso 1 1 calc R
H23C H -0.3073 -0.8819 0.1358 0.035 Uiso 1 1 calc R
O1S O 0.19992(12) 0.05184(7) 0.08724(8) 0.0320(2) Uani 1 1 d D
C1S C 0.09881(15) 0.09750(11) 0.15015(11) 0.0309(3) Uani 1 1 d D
H1S1 H 0.0907 0.0639 0.2201 0.037 Uiso 1 1 calc R
H1S2 H -0.0057 0.0810 0.1122 0.037 Uiso 1 1 calc R
C2S C 0.17280(15) 0.22553(11) 0.16498(10) 0.0279(2) Uani 1 1 d D
H2S1 H 0.2470 0.2456 0.2296 0.034 Uiso 1 1 calc R
H2S2 H 0.0938 0.2687 0.1714 0.034 Uiso 1 1 calc R
C3S C 0.25507(17) 0.25174(10) 0.06430(11) 0.0324(3) Uani 1 1 d D
H3S1 H 0.3615 0.3010 0.0824 0.039 Uiso 1 1 calc R
H3S2 H 0.1986 0.2914 0.0156 0.039 Uiso 1 1 calc R
C4S C 0.25713(16) 0.13489(10) 0.01282(10) 0.0288(3) Uani 1 1 d D
H4S1 H 0.1907 0.1170 -0.0556 0.035 Uiso 1 1 calc R
H4S2 H 0.3635 0.1345 -0.0018 0.035 Uiso 1 1 calc R

loop_
_atom_site_aniso_label
_atom_site_aniso_U_11
_atom_site_aniso_U_22
_atom_site_aniso_U_33
_atom_site_aniso_U_23
_atom_site_aniso_U_13
_atom_site_aniso_U_12
O1 0.0123(3) 0.0165(3) 0.0173(3) 0.0047(3) -0.0018(2) 0.0000(2)
O2 0.0124(3) 0.0237(4) 0.0145(3) 0.0034(3) -0.0013(2) 0.0014(3)
O3 0.0205(4) 0.0264(4) 0.0320(4) -0.0004(3) 0.0097(3) 0.0101(3)
O4 0.0239(4) 0.0157(4) 0.0298(4) 0.0026(3) -0.0046(3) 0.0094(3)
C1 0.0119(4) 0.0133(4) 0.0139(4) 0.0018(3) 0.0016(3) 0.0022(3)
C2 0.0130(4) 0.0142(4) 0.0135(4) 0.0032(3) 0.0000(3) 0.0026(3)
C3 0.0123(4) 0.0144(4) 0.0111(4) 0.0016(3) 0.0009(3) 0.0013(3)
C4 0.0136(4) 0.0158(4) 0.0161(4) -0.0020(3) 0.0017(3) 0.0033(3)
C5 0.0145(4) 0.0115(4) 0.0177(4) 0.0005(3) -0.0006(3) 0.0029(3)
C6 0.0119(4) 0.0112(4) 0.0131(4) 0.0025(3) 0.0010(3) 0.0006(3)
C7 0.0112(4) 0.0102(4) 0.0133(4) 0.0018(3) 0.0014(3) 0.0022(3)
C8 0.0115(4) 0.0114(4) 0.0116(4) 0.0011(3) 0.0009(3) 0.0025(3)
C12 0.0124(4) 0.0179(4) 0.0173(4) 0.0044(3) -0.0008(3) 0.0031(3)
C13 0.0174(5) 0.0225(5) 0.0335(6) 0.0049(4) 0.0006(4) 0.0085(4)
C14 0.0195(5) 0.0228(5) 0.0235(5) 0.0002(4) -0.0052(4) 0.0016(4)
C9 0.0123(4) 0.0112(4) 0.0121(4) 0.0023(3) 0.0019(3) 0.0032(3)
C10 0.0119(4) 0.0127(4) 0.0131(4) 0.0001(3) 0.0001(3) 0.0028(3)
C11 0.0148(4) 0.0152(4) 0.0145(4) 0.0014(3) 0.0012(3) 0.0034(3)
Si1 0.01445(13) 0.01351(13) 0.01248(13) 0.00386(9) 0.00411(9) 0.00297(9)
C15 0.0191(4) 0.0177(4) 0.0149(4) 0.0031(3) 0.0049(3) 0.0051(4)
C16 0.0242(5) 0.0256(5) 0.0181(5) -0.0030(4) 0.0005(4) 0.0048(4)
C17 0.0208(5) 0.0212(5) 0.0259(5) 0.0012(4) 0.0039(4) 0.0080(4)
C18 0.0216(5) 0.0227(5) 0.0177(5) 0.0064(4) 0.0049(4) 0.0098(4)
C19 0.0351(6) 0.0310(6) 0.0297(6) 0.0174(5) 0.0084(5) 0.0155(5)
C20 0.0207(5) 0.0386(7) 0.0314(6) 0.0100(5) -0.0014(4) 0.0092(5)
C21 0.0183(4) 0.0154(4) 0.0190(5) 0.0014(4) 0.0052(4) 0.0014(3)
C22 0.0248(5) 0.0195(5) 0.0308(6) 0.0008(4) 0.0110(4) -0.0020(4)
C23 0.0262(5) 0.0183(5) 0.0228(5) -0.0015(4) 0.0066(4) 0.0016(4)
O1S 0.0463(5) 0.0174(4) 0.0371(5) 0.0066(3) 0.0211(4) 0.0116(4)
C1S 0.0314(6) 0.0273(6) 0.0372(7) 0.0063(5) 0.0147(5) 0.0099(5)
C2S 0.0301(6) 0.0258(6) 0.0304(6) -0.0014(5) 0.0084(5) 0.0111(5)
C3S 0.0472(7) 0.0172(5) 0.0347(7) 0.0022(5) 0.0154(6) 0.0088(5)
C4S 0.0416(7) 0.0178(5) 0.0282(6) 0.0026(4) 0.0137(5) 0.0072(5)

loop_
_atom_type_symbol
_atom_type_description
_atom_type_scat_dispersion_real
_atom_type_scat_dispersion_imag
_atom_type_scat_source
C C 0.0033 0.0016 'International Tables Vol C Tables 4.2.6.8 and 6.1.1.4'
H H 0.0000 0.0000 'International Tables Vol C Tables 4.2.6.8 and 6.1.1.4'
O O 0.0106 0.0060 'International Tables Vol C Tables 4.2.6.8 and 6.1.1.4'
Si Si 0.0817 0.0704 'International Tables Vol C Tables 4.2.6.8 and 6.1.1.4'

loop_
_geom_angle_atom_site_label_1
_geom_angle_atom_site_label_2
_geom_angle_atom_site_label_3
_geom_angle
_geom_angle_site_symmetry_1
_geom_angle_site_symmetry_3
C1 O1 C12 106.26(7) . .
C2 O2 C12 106.99(7) . .
O1 C1 C6 110.83(7) . .
O1 C1 C2 103.98(7) . .
C6 C1 C2 110.55(7) . .
O2 C2 C3 111.65(8) . .
O2 C2 C1 104.31(7) . .
C3 C2 C1 109.37(7) . .
C8 C3 C2 105.56(7) . .
C8 C3 C4 109.20(8) . .
C2 C3 C4 108.43(7) . .
O3 C4 C3 110.50(8) . .
O3 C4 C5 111.12(8) . .
C3 C4 C5 109.95(7) . .
O4 C5 C6 107.91(8) . .
O4 C5 C4 110.20(8) . .
C6 C5 C4 109.24(7) . .
C7 C6 C1 106.48(7) . .
C7 C6 C5 107.58(7) . .
C1 C6 C5 109.47(8) . .
C8 C7 C9 121.13(8) . 2_545
C8 C7 C6 113.56(8) . .
C9 C7 C6 125.31(8) 2_545 .
C7 C8 C9 120.64(8) . .
C7 C8 C3 113.74(8) . .
C9 C8 C3 125.62(8) . .
O2 C12 O1 104.10(7) . .
O2 C12 C14 108.65(9) . .
O1 C12 C14 108.91(8) . .
O2 C12 C13 110.74(8) . .
O1 C12 C13 110.69(9) . .
C14 C12 C13 113.32(9) . .
C8 C9 C7 118.22(8) . 2_545
C8 C9 C10 122.04(8) . .
C7 C9 C10 119.72(8) 2_545 .
C11 C10 C9 175.93(10) . .
C10 C11 Si1 172.33(9) . .
C11 Si1 C15 109.21(4) . .
C11 Si1 C18 106.97(4) . .
C15 Si1 C18 113.48(5) . .
C11 Si1 C21 103.42(4) . .
C15 Si1 C21 111.10(5) . .
C18 Si1 C21 112.05(5) . .
C16 C15 C17 109.61(9) . .
C16 C15 Si1 111.66(7) . .
C17 C15 Si1 113.07(7) . .
C20 C18 C19 109.93(10) . .
C20 C18 Si1 114.60(8) . .
C19 C18 Si1 112.36(7) . .
C22 C21 C23 110.52(9) . .
C22 C21 Si1 115.08(8) . .
C23 C21 Si1 112.43(7) . .
C4S O1S C1S 106.92(9) . .
O1S C1S C2S 104.84(10) . .
C1S C2S C3S 104.10(10) . .
C2S C3S C4S 104.98(10) . .
O1S C4S C3S 106.77(9) . .

loop_
_geom_bond_atom_site_label_1
_geom_bond_atom_site_label_2
_geom_bond_distance
_geom_bond_site_symmetry_2
O1 C1 1.4295(11) .
O1 C12 1.4327(12) .
O2 C2 1.4294(11) .
O2 C12 1.4314(12) .
O3 C4 1.4198(12) .
O4 C5 1.4302(12) .
C1 C6 1.5337(13) .
C1 C2 1.5582(13) .
C2 C3 1.5358(13) .
C3 C8 1.5089(12) .
C3 C4 1.5478(13) .
C4 C5 1.5684(14) .
C5 C6 1.5399(13) .
C6 C7 1.5082(12) .
C7 C8 1.3967(12) .
C7 C9 1.4071(12) 2_545
C8 C9 1.4062(12) .
C12 C14 1.5073(14) .
C12 C13 1.5202(15) .
C9 C7 1.4071(12) 2_545
C9 C10 1.4379(12) .
C10 C11 1.2090(14) .
C11 Si1 1.8498(10) .
Si1 C15 1.8876(10) .
Si1 C18 1.8904(11) .
Si1 C21 1.8916(11) .
C15 C16 1.5372(15) .
C15 C17 1.5386(14) .
C18 C20 1.5334(16) .
C18 C19 1.5381(15) .
C21 C22 1.5392(14) .
C21 C23 1.5392(15) .
O1S C4S 1.4346(14) .
O1S C1S 1.4386(15) .
C1S C2S 1.5093(18) .
C2S C3S 1.5202(18) .
C3S C4S 1.5206(16) .

loop_
_geom_hbond_atom_site_label_D
_geom_hbond_atom_site_label_H
_geom_hbond_atom_site_label_A
_geom_hbond_distance_DH
_geom_hbond_distance_HA
_geom_hbond_distance_DA
_geom_hbond_angle_DHA
O3 H3O O4 0.854(13) 1.932(15) 2.5828(13) 132.1(15)
O4 H4O O1S 0.842(13) 1.883(13) 2.7214(12) 173.7(15)
